data_4074047
loop_
_publ_author_name
'Wu, De-Hong'
'Xu, Bao-Hua'
'Li, Yi-Zhi'
'Yan, Hong'

_publ_section_title
;
 Diruthenium Half-Sandwich Complexes Containing One \m-E2(E = S, Se) Unit
 and Two Chelating 1,2-Dicarba-closo-dodecaborane-1,2-dithiolate
 Ligands:&#x00A0; Reactivity Studies with Methyl Acetylene Carboxylates
;
_journal_issue 25
_journal_name_full Organometallics
_journal_page_first 6300
_journal_paper_doi 10.1021/om7008556
_journal_volume 26
_journal_year 2007
_chemical_formula_moiety 'C14 H34 B20 Ru2 S6'
_chemical_formula_sum 'C14 H34 B20 Ru2 S6'
_chemical_formula_weight 813.11
_chemical_name_systematic
; 
 ? 
;
_space_group_IT_number 14
_symmetry_cell_setting monoclinic
_symmetry_space_group_name_Hall '-P 2ybc'
_symmetry_space_group_name_H-M 'P 1 21/c 1'
_atom_sites_solution_hydrogens geom
_atom_sites_solution_primary direct
_atom_sites_solution_secondary difmap
_audit_creation_method SHELXL-97
_cell_angle_alpha 90.00
_cell_angle_beta 98.120(3)
_cell_angle_gamma 90.00
_cell_formula_units_Z 4
_cell_length_a 13.053(3)
_cell_length_b 10.024(2)
_cell_length_c 25.586(5)
_cell_measurement_reflns_used 2475
_cell_measurement_temperature 153(2)
_cell_measurement_theta_max 21.61
_cell_measurement_theta_min 1.40
_cell_volume 3314.2(12)
_computing_cell_refinement SMART
_computing_data_collection 'SMART (Bruker, 2000)'
_computing_data_reduction 'SAINT (Bruker, 2000)'
_computing_molecular_graphics SHELXTL
_computing_publication_material SHELXTL
_computing_structure_refinement SHELXTL
_computing_structure_solution 'SHELXTL (Bruker, 2000)'
_diffrn_ambient_temperature 153(2)
_diffrn_measured_fraction_theta_full 0.999
_diffrn_measured_fraction_theta_max 0.999
_diffrn_measurement_device_type 'CCD area detector'
_diffrn_measurement_method 'phi and omega scans'
_diffrn_radiation_monochromator graphite
_diffrn_radiation_type 'MoK\a diffrn_radiation_source sealed tube'
_diffrn_radiation_wavelength 0.71073
_diffrn_reflns_av_R_equivalents 0.0494
_diffrn_reflns_av_sigmaI/netI 0.0721
_diffrn_reflns_limit_h_max 14
_diffrn_reflns_limit_h_min -16
_diffrn_reflns_limit_k_max 12
_diffrn_reflns_limit_k_min -11
_diffrn_reflns_limit_l_max 21
_diffrn_reflns_limit_l_min -31
_diffrn_reflns_number 17663
_diffrn_reflns_theta_full 26.00
_diffrn_reflns_theta_max 26.00
_diffrn_reflns_theta_min 1.58
_exptl_absorpt_coefficient_mu 1.302
_exptl_absorpt_correction_T_max 0.77
_exptl_absorpt_correction_T_min 0.68
_exptl_absorpt_correction_type multi-scan
_exptl_absorpt_process_details '(SADABS; Bruker, 2000)'
_exptl_crystal_colour green
_exptl_crystal_density_diffrn 1.630
_exptl_crystal_density_method 'not measured'
_exptl_crystal_description platelet
_exptl_crystal_F_000 1608
_exptl_crystal_size_max 0.35
_exptl_crystal_size_mid 0.25
_exptl_crystal_size_min 0.20
_refine_diff_density_max 0.629
_refine_diff_density_min -0.791
_refine_diff_density_rms 0.112
_refine_ls_extinction_method none
_refine_ls_goodness_of_fit_ref 1.042
_refine_ls_hydrogen_treatment constr
_refine_ls_matrix_type full
_refine_ls_number_parameters 379
_refine_ls_number_reflns 6513
_refine_ls_number_restraints 0
_refine_ls_restrained_S_all 1.042
_refine_ls_R_factor_all 0.0686
_refine_ls_R_factor_gt 0.0477
_refine_ls_shift/su_max 0.000
_refine_ls_shift/su_mean 0.000
_refine_ls_structure_factor_coef Fsqd
_refine_ls_weighting_details 'calc w=1/[\s^2^(Fo^2^)+(0.04P)^2^+0.88P] where P=(Fo^2^+2Fc^2^)/3'
_refine_ls_weighting_scheme calc
_refine_ls_wR_factor_gt 0.0924
_refine_ls_wR_factor_ref 0.0955
_reflns_number_gt 4778
_reflns_number_total 6513
_reflns_threshold_expression >2sigma(I)
_cod_data_source_file om7008556-file002.cif
_cod_data_source_block 1S
_cod_depositor_comments
;
The following automatic conversions were performed:

'_symmetry_cell_setting' value 'Monoclinic' changed to 'monoclinic'
according to /home/saulius/struct/CIF-dictionaries/cif_core.dic
dictionary named 'cif_core.dic' version 2.4.1 from 2010-06-29.

Automatic conversion script
Id: cif_fix_values 1715 2011-07-08 13:25:40Z adriana 
;
_cod_original_cell_volume 3314.3(12)
_cod_original_sg_symbol_H-M 'P2(1)/c  '
_cod_database_code 4074047

loop_
_symmetry_equiv_pos_as_xyz
'x, y, z'
'-x, y+1/2, -z+1/2'
'-x, -y, -z'
'x, -y-1/2, z-1/2'

loop_
_atom_site_label
_atom_site_type_symbol
_atom_site_fract_x
_atom_site_fract_y
_atom_site_fract_z
_atom_site_U_iso_or_equiv
_atom_site_adp_type
_atom_site_occupancy
_atom_site_symmetry_multiplicity
_atom_site_calc_flag
_atom_site_refinement_flags
B1 B 0.3072(4) 0.4179(6) 0.3177(2) 0.0337(12) Uani 1 1 d .
H1A H 0.3755 0.3847 0.3296 0.040 Uiso 1 1 d R
B2 B 0.1993(5) 0.4104(6) 0.3531(2) 0.0409(14) Uani 1 1 d .
H2A H 0.2074 0.3705 0.3876 0.049 Uiso 1 1 d R
B3 B 0.0857(5) 0.3850(7) 0.3079(3) 0.0467(16) Uani 1 1 d .
H3A H 0.0299 0.3309 0.3166 0.056 Uiso 1 1 d R
B4 B 0.1211(4) 0.3794(7) 0.2427(2) 0.0417(14) Uani 1 1 d .
H4A H 0.0859 0.3197 0.2168 0.050 Uiso 1 1 d R
B5 B 0.2864(5) 0.5631(6) 0.2765(3) 0.0428(15) Uani 1 1 d .
H5A H 0.3447 0.6120 0.2674 0.051 Uiso 1 1 d R
B6 B 0.2559(5) 0.5658(6) 0.3393(3) 0.0443(15) Uani 1 1 d .
H6A H 0.2943 0.6174 0.3670 0.053 Uiso 1 1 d R
B7 B 0.1171(5) 0.5455(7) 0.3334(3) 0.0496(17) Uani 1 1 d .
H7A H 0.0767 0.5851 0.3579 0.060 Uiso 1 1 d R
B8 B 0.0699(5) 0.5268(7) 0.2668(3) 0.0511(17) Uani 1 1 d .
H8A H 0.0015 0.5563 0.2528 0.061 Uiso 1 1 d R
B9 B 0.1735(5) 0.5376(6) 0.2308(3) 0.0450(15) Uani 1 1 d .
H9A H 0.1720 0.5650 0.1948 0.054 Uiso 1 1 d R
B10 B 0.1718(5) 0.6398(7) 0.2870(3) 0.0466(16) Uani 1 1 d .
H10A H 0.1627 0.7347 0.2840 0.056 Uiso 1 1 d R
B11 B 0.2373(5) 0.1063(6) 0.0759(2) 0.0369(13) Uani 1 1 d .
H11A H 0.2209 0.1946 0.0867 0.044 Uiso 1 1 d R
B12 B 0.1369(6) -0.0154(7) 0.0589(3) 0.0503(17) Uani 1 1 d .
H12A H 0.0656 0.0058 0.0602 0.060 Uiso 1 1 d R
B13 B 0.1846(7) -0.1736(7) 0.0791(3) 0.061(2) Uani 1 1 d .
H13A H 0.1402 -0.2395 0.0913 0.073 Uiso 1 1 d R
B14 B 0.3182(6) -0.1533(6) 0.1089(3) 0.0476(16) Uani 1 1 d .
H14A H 0.3468 -0.2080 0.1381 0.057 Uiso 1 1 d R
B15 B 0.3378(6) 0.0645(8) 0.0412(2) 0.0535(18) Uani 1 1 d .
H15A H 0.3827 0.1329 0.0312 0.064 Uiso 1 1 d R
B16 B 0.2047(7) 0.0472(8) 0.0118(3) 0.065(2) Uani 1 1 d .
H16A H 0.1732 0.1038 -0.0162 0.078 Uiso 1 1 d R
B17 B 0.1811(7) -0.1272(8) 0.0137(3) 0.068(2) Uani 1 1 d .
H17A H 0.1332 -0.1675 -0.0137 0.082 Uiso 1 1 d R
B18 B 0.2867(7) -0.2119(8) 0.0451(3) 0.065(2) Uani 1 1 d .
H18A H 0.3019 -0.3015 0.0355 0.078 Uiso 1 1 d R
B19 B 0.3836(7) -0.0912(8) 0.0612(3) 0.061(2) Uani 1 1 d .
H19A H 0.4555 -0.1130 0.0621 0.073 Uiso 1 1 d R
B20 B 0.3045(7) -0.0730(8) 0.0026(3) 0.064(2) Uani 1 1 d .
H20A H 0.3280 -0.0837 -0.0311 0.076 Uiso 1 1 d R
C1 C 0.2528(3) 0.4097(5) 0.25296(16) 0.0260(9) Uani 1 1 d .
C2 C 0.2021(3) 0.3200(4) 0.29757(16) 0.0229(9) Uani 1 1 d .
C3 C 0.2239(4) -0.0321(6) 0.11453(18) 0.0377(12) Uani 1 1 d .
C4 C 0.3411(4) 0.0124(5) 0.10463(18) 0.0332(11) Uani 1 1 d .
C5 C 0.4731(4) -0.0287(5) 0.41946(18) 0.0395(12) Uani 1 1 d .
C6 C 0.4392(4) 0.0965(6) 0.4323(2) 0.0413(12) Uani 1 1 d .
H6B H 0.4874 0.1716 0.4329 0.050 Uiso 1 1 calc R
C7 C 0.3341(4) 0.1248(5) 0.43220(18) 0.0367(11) Uani 1 1 d .
H7B H 0.3122 0.2181 0.4333 0.044 Uiso 1 1 calc R
C8 C 0.2570(4) 0.0240(5) 0.42149(19) 0.0363(11) Uani 1 1 d .
C9 C 0.2907(4) -0.1046(5) 0.40958(19) 0.0385(12) Uani 1 1 d .
H9B H 0.2396 -0.1712 0.3950 0.046 Uiso 1 1 calc R
C10 C 0.3982(4) -0.1317(5) 0.41027(18) 0.0355(11) Uani 1 1 d .
H10B H 0.4183 -0.2162 0.3953 0.043 Uiso 1 1 calc R
C11 C 0.5834(4) -0.0568(7) 0.4168(2) 0.0493(14) Uani 1 1 d .
H11D H 0.6168 -0.0849 0.4508 0.074 Uiso 1 1 calc R
H11B H 0.6164 0.0225 0.4063 0.074 Uiso 1 1 calc R
H11C H 0.5888 -0.1262 0.3914 0.074 Uiso 1 1 calc R
C12 C 0.1435(4) 0.0524(6) 0.4228(2) 0.0454(13) Uani 1 1 d .
H12B H 0.1288 0.1403 0.4067 0.055 Uiso 1 1 calc R
C13 C 0.1274(5) 0.0640(6) 0.4805(2) 0.0508(14) Uani 1 1 d .
H13D H 0.1761 0.1267 0.4982 0.076 Uiso 1 1 calc R
H13B H 0.1378 -0.0216 0.4972 0.076 Uiso 1 1 calc R
H13C H 0.0583 0.0942 0.4825 0.076 Uiso 1 1 calc R
C14 C 0.0722(5) -0.0433(6) 0.3928(2) 0.0513(14) Uani 1 1 d .
H14D H 0.0842 -0.0445 0.3566 0.077 Uiso 1 1 calc R
H14B H 0.0020 -0.0170 0.3945 0.077 Uiso 1 1 calc R
H14C H 0.0840 -0.1308 0.4077 0.077 Uiso 1 1 calc R
Ru1 Ru 0.31483(3) 0.10967(4) 0.224413(14) 0.02884(10) Uani 1 1 d .
Ru2 Ru 0.35237(3) 0.03647(4) 0.356044(14) 0.02857(10) Uani 1 1 d .
S1 S 0.32585(10) 0.32436(14) 0.20832(5) 0.0378(3) Uani 1 1 d .
S2 S 0.21615(8) 0.13895(12) 0.29522(4) 0.0280(2) Uani 1 1 d .
S3 S 0.18821(10) -0.00101(15) 0.17828(5) 0.0406(3) Uani 1 1 d .
S4 S 0.42521(10) 0.08277(15) 0.15881(5) 0.0411(3) Uani 1 1 d .
S5 S 0.38656(9) -0.07165(12) 0.27762(4) 0.0293(2) Uani 1 1 d .
S6 S 0.46087(9) 0.10544(12) 0.29341(4) 0.0296(2) Uani 1 1 d .

loop_
_atom_site_aniso_label
_atom_site_aniso_U_11
_atom_site_aniso_U_22
_atom_site_aniso_U_33
_atom_site_aniso_U_23
_atom_site_aniso_U_13
_atom_site_aniso_U_12
B1 0.021(2) 0.035(3) 0.044(3) -0.012(2) 0.002(2) -0.009(2)
B2 0.059(4) 0.035(3) 0.029(3) -0.007(2) 0.008(3) 0.013(3)
B3 0.031(3) 0.065(4) 0.044(4) 0.013(3) 0.003(3) 0.003(3)
B4 0.031(3) 0.051(4) 0.040(3) 0.010(3) -0.005(3) 0.011(3)
B5 0.032(3) 0.034(3) 0.062(4) 0.001(3) 0.008(3) -0.002(2)
B6 0.039(3) 0.041(4) 0.049(4) -0.014(3) -0.009(3) 0.001(3)
B7 0.038(3) 0.057(4) 0.059(4) -0.002(3) 0.024(3) 0.023(3)
B8 0.044(4) 0.054(4) 0.054(4) -0.002(3) 0.002(3) 0.013(3)
B9 0.051(4) 0.038(3) 0.046(4) 0.016(3) 0.008(3) 0.010(3)
B10 0.060(4) 0.034(3) 0.045(4) -0.002(3) 0.005(3) 0.014(3)
B11 0.051(4) 0.038(3) 0.023(3) 0.003(2) 0.008(2) 0.007(3)
B12 0.050(4) 0.048(4) 0.048(4) -0.008(3) -0.011(3) 0.010(3)
B13 0.087(6) 0.039(4) 0.053(4) -0.018(3) -0.007(4) -0.019(4)
B14 0.079(5) 0.029(3) 0.037(3) -0.004(3) 0.018(3) -0.006(3)
B15 0.080(5) 0.061(5) 0.023(3) -0.004(3) 0.020(3) 0.003(4)
B16 0.092(6) 0.055(5) 0.046(4) 0.000(3) 0.000(4) 0.025(4)
B17 0.092(6) 0.053(5) 0.053(4) -0.010(3) -0.011(4) 0.008(4)
B18 0.092(6) 0.054(5) 0.042(4) -0.021(3) -0.017(4) 0.008(4)
B19 0.073(5) 0.079(6) 0.033(4) -0.008(3) 0.013(3) 0.021(4)
B20 0.090(6) 0.068(5) 0.032(3) -0.016(3) 0.006(4) 0.027(4)
C1 0.021(2) 0.037(3) 0.022(2) 0.0073(18) 0.0108(17) 0.0004(18)
C2 0.0177(19) 0.032(2) 0.019(2) -0.0030(18) 0.0031(16) -0.0027(17)
C3 0.042(3) 0.049(3) 0.020(2) -0.006(2) -0.003(2) 0.007(2)
C4 0.041(3) 0.034(3) 0.025(2) -0.0016(19) 0.006(2) 0.012(2)
C5 0.052(3) 0.043(3) 0.022(2) -0.010(2) -0.002(2) -0.007(2)
C6 0.048(3) 0.047(3) 0.030(3) -0.009(2) 0.010(2) -0.014(3)
C7 0.057(3) 0.026(3) 0.025(2) -0.0025(19) 0.002(2) 0.003(2)
C8 0.046(3) 0.032(3) 0.034(3) 0.003(2) 0.016(2) -0.003(2)
C9 0.056(3) 0.029(3) 0.030(3) -0.002(2) 0.005(2) -0.004(2)
C10 0.042(3) 0.036(3) 0.028(2) 0.007(2) 0.003(2) 0.003(2)
C11 0.038(3) 0.074(4) 0.034(3) -0.001(3) -0.002(2) 0.006(3)
C12 0.051(3) 0.040(3) 0.046(3) 0.015(2) 0.010(3) 0.000(3)
C13 0.060(4) 0.049(3) 0.046(3) -0.003(3) 0.017(3) -0.014(3)
C14 0.046(3) 0.051(4) 0.060(4) 0.009(3) 0.017(3) -0.010(3)
Ru1 0.02784(19) 0.0360(2) 0.02286(19) -0.00331(15) 0.00416(14) -0.00080(16)
Ru2 0.0279(2) 0.0354(2) 0.02263(18) -0.00315(16) 0.00422(14) -0.00082(16)
S1 0.0407(7) 0.0405(7) 0.0362(7) 0.0007(5) 0.0187(5) -0.0008(5)
S2 0.0270(6) 0.0305(6) 0.0268(6) 0.0000(4) 0.0052(4) -0.0035(4)
S3 0.0349(7) 0.0579(9) 0.0276(6) -0.0031(6) -0.0010(5) -0.0077(6)
S4 0.0398(7) 0.0537(9) 0.0313(6) -0.0079(6) 0.0105(5) 0.0034(6)
S5 0.0296(6) 0.0358(6) 0.0225(5) -0.0033(5) 0.0040(4) 0.0005(5)
S6 0.0278(6) 0.0369(7) 0.0245(6) -0.0026(5) 0.0045(4) -0.0005(5)

loop_
_atom_type_symbol
_atom_type_description
_atom_type_scat_dispersion_real
_atom_type_scat_dispersion_imag
_atom_type_scat_source
C C 0.0033 0.0016 'International Tables Vol C Tables 4.2.6.8 and 6.1.1.4'
H H 0.0000 0.0000 'International Tables Vol C Tables 4.2.6.8 and 6.1.1.4'
B B 0.0013 0.0007 'International Tables Vol C Tables 4.2.6.8 and 6.1.1.4'
S S 0.1246 0.1234 'International Tables Vol C Tables 4.2.6.8 and 6.1.1.4'
Ru Ru -1.2594 0.8363 'International Tables Vol C Tables 4.2.6.8 and 6.1.1.4'

loop_
_geom_angle_atom_site_label_1
_geom_angle_atom_site_label_2
_geom_angle_atom_site_label_3
_geom_angle
C2 B1 C1 58.2(3)
C2 B1 B6 104.8(4)
C1 B1 B6 102.8(4)
C2 B1 B2 58.0(3)
C1 B1 B2 104.0(4)
B6 B1 B2 60.6(3)
C2 B1 B5 104.0(4)
C1 B1 B5 57.5(3)
B6 B1 B5 57.7(4)
B2 B1 B5 105.6(4)
C2 B1 H1A 124.5
C1 B1 H1A 122.0
B6 B1 H1A 125.1
B2 B1 H1A 126.1
B5 B1 H1A 121.6
C2 B2 B7 104.8(4)
C2 B2 B3 59.1(3)
B7 B2 B3 60.0(4)
C2 B2 B1 58.8(3)
B7 B2 B1 108.4(4)
B3 B2 B1 108.8(4)
C2 B2 B6 104.1(4)
B7 B2 B6 61.4(4)
B3 B2 B6 109.2(4)
B1 B2 B6 58.8(3)
C2 B2 H2A 122.4
B7 B2 H2A 124.7
B3 B2 H2A 121.0
B1 B2 H2A 119.5
B6 B2 H2A 123.5
C2 B3 B8 104.3(4)
C2 B3 B7 103.9(4)
B8 B3 B7 59.0(4)
C2 B3 B2 58.2(3)
B8 B3 B2 106.9(5)
B7 B3 B2 59.8(4)
C2 B3 B4 59.5(3)
B8 B3 B4 59.7(4)
B7 B3 B4 107.2(5)
B2 B3 B4 108.1(4)
C2 B3 H3A 122.8
B8 B3 H3A 124.6
B7 B3 H3A 125.0
B2 B3 H3A 121.5
B4 B3 H3A 120.3
C1 B4 C2 57.3(3)
C1 B4 B8 102.5(5)
C2 B4 B8 102.7(4)
C1 B4 B9 57.9(3)
C2 B4 B9 103.9(4)
B8 B4 B9 59.1(4)
C1 B4 B3 103.6(4)
C2 B4 B3 57.8(3)
B8 B4 B3 59.3(4)
B9 B4 B3 106.8(5)
C1 B4 H4A 125.7
C2 B4 H4A 121.3
B8 B4 H4A 126.4
B9 B4 H4A 126.9
B3 B4 H4A 119.9
C1 B5 B6 105.4(4)
C1 B5 B10 105.8(4)
B6 B5 B10 61.8(4)
C1 B5 B9 58.7(3)
B6 B5 B9 109.9(4)
B10 B5 B9 60.6(4)
C1 B5 B1 58.7(3)
B6 B5 B1 59.8(3)
B10 B5 B1 109.2(4)
B9 B5 B1 108.3(4)
C1 B5 H5A 123.7
B6 B5 H5A 121.1
B10 B5 H5A 122.7
B9 B5 H5A 122.0
B1 B5 H5A 119.8
B5 B6 B1 62.5(4)
B5 B6 B10 59.8(4)
B1 B6 B10 109.9(4)
B5 B6 B2 109.3(4)
B1 B6 B2 60.6(3)
B10 B6 B2 106.7(4)
B5 B6 B7 106.5(4)
B1 B6 B7 107.6(4)
B10 B6 B7 58.5(4)
B2 B6 B7 58.7(4)
B5 B6 H6A 122.4
B1 B6 H6A 120.4
B10 B6 H6A 122.5
B2 B6 H6A 120.8
B7 B6 H6A 122.4
B8 B7 B10 61.0(4)
B8 B7 B2 108.4(5)
B10 B7 B2 108.7(4)
B8 B7 B3 60.5(4)
B10 B7 B3 109.8(5)
B2 B7 B3 60.2(4)
B8 B7 B6 107.8(5)
B10 B7 B6 59.7(4)
B2 B7 B6 59.9(4)
B3 B7 B6 108.1(4)
B8 B7 H7A 122.3
B10 B7 H7A 122.4
B2 B7 H7A 120.0
B3 B7 H7A 119.9
B6 B7 H7A 122.3
B7 B8 B9 108.5(5)
B7 B8 B3 60.5(4)
B9 B8 B3 109.3(5)
B7 B8 B10 59.8(4)
B9 B8 B10 60.4(4)
B3 B8 B10 108.9(5)
B7 B8 B4 109.5(5)
B9 B8 B4 60.5(4)
B3 B8 B4 61.1(4)
B10 B8 B4 109.3(5)
B7 B8 H8A 120.9
B9 B8 H8A 122.3
B3 B8 H8A 119.6
B10 B8 H8A 122.2
B4 B8 H8A 120.3
C1 B9 B8 105.0(4)
C1 B9 B5 58.3(3)
B8 B9 B5 107.3(5)
C1 B9 B10 104.1(4)
B8 B9 B10 60.4(4)
B5 B9 B10 58.9(4)
C1 B9 B4 59.8(3)
B8 B9 B4 60.5(4)
B5 B9 B4 108.9(4)
B10 B9 B4 109.3(5)
C1 B9 H9A 117.8
B8 B9 H9A 127.8
B5 B9 H9A 119.8
B10 B9 H9A 127.9
B4 B9 H9A 117.7
B5 B10 B7 108.1(5)
B5 B10 B9 60.5(4)
B7 B10 B9 107.0(5)
B5 B10 B8 107.5(5)
B7 B10 B8 59.2(4)
B9 B10 B8 59.1(4)
B5 B10 B6 58.4(4)
B7 B10 B6 61.9(4)
B9 B10 B6 107.1(4)
B8 B10 B6 108.2(5)
B5 B10 H10A 121.8
B7 B10 H10A 122.1
B9 B10 H10A 121.7
B8 B10 H10A 122.1
B6 B10 H10A 122.1
C4 B11 C3 57.0(3)
C4 B11 B15 58.8(3)
C3 B11 B15 104.1(4)
C4 B11 B16 106.8(4)
C3 B11 B16 103.6(5)
B15 B11 B16 62.4(4)
C4 B11 B12 103.6(4)
C3 B11 B12 57.6(3)
B15 B11 B12 106.8(5)
B16 B11 B12 57.8(4)
C4 B11 H11A 125.0
C3 B11 H11A 122.1
B15 B11 H11A 125.8
B16 B11 H11A 123.4
B12 B11 H11A 120.7
C3 B12 B16 106.0(5)
C3 B12 B13 59.8(3)
B16 B12 B13 110.0(6)
C3 B12 B17 104.1(5)
B16 B12 B17 61.5(5)
B13 B12 B17 58.9(4)
C3 B12 B11 59.1(3)
B16 B12 B11 59.4(4)
B13 B12 B11 109.0(5)
B17 B12 B11 107.2(5)
C3 B12 H12A 121.9
B16 B12 H12A 123.0
B13 B12 H12A 119.7
B17 B12 H12A 125.0
B11 B12 H12A 121.2
C3 B13 B17 104.7(5)
C3 B13 B18 104.7(5)
B17 B13 B18 59.5(5)
C3 B13 B12 58.5(4)
B17 B13 B12 60.8(4)
B18 B13 B12 108.6(6)
C3 B13 B14 59.3(3)
B17 B13 B14 105.6(6)
B18 B13 B14 58.3(4)
B12 B13 B14 107.6(5)
C3 B13 H13A 122.9
B17 B13 H13A 124.4
B18 B13 H13A 123.6
B12 B13 H13A 120.8
B14 B13 H13A 121.9
C4 B14 B19 59.0(4)
C4 B14 B18 107.1(5)
B19 B14 B18 61.6(5)
C4 B14 C3 57.1(3)
B19 B14 C3 103.6(5)
B18 B14 C3 103.7(5)
C4 B14 B13 104.5(5)
B19 B14 B13 106.8(5)
B18 B14 B13 58.6(4)
C3 B14 B13 57.8(4)
C4 B14 H14A 123.9
B19 B14 H14A 126.1
B18 B14 H14A 123.8
C3 B14 H14A 122.2
B13 B14 H14A 120.5
C4 B15 B20 105.9(5)
C4 B15 B19 58.5(4)
B20 B15 B19 59.5(4)
C4 B15 B11 60.3(3)
B20 B15 B11 109.9(6)
B19 B15 B11 108.8(5)
C4 B15 B16 105.2(5)
B20 B15 B16 62.1(4)
B19 B15 B16 108.1(6)
B11 B15 B16 58.9(4)
C4 B15 H15A 122.5
B20 B15 H15A 122.4
B19 B15 H15A 121.8
B11 B15 H15A 119.8
B16 B15 H15A 123.2
B12 B16 B11 62.8(4)
B12 B16 B17 60.7(5)
B11 B16 B17 109.2(5)
B12 B16 B15 107.8(5)
B11 B16 B15 58.7(4)
B17 B16 B15 104.1(5)
B12 B16 B20 107.5(6)
B11 B16 B20 105.3(5)
B17 B16 B20 58.7(5)
B15 B16 B20 56.6(4)
B12 B16 H16A 122.3
B11 B16 H16A 121.7
B17 B16 H16A 123.0
B15 B16 H16A 122.7
B20 B16 H16A 122.3
B18 B17 B13 60.4(5)
B18 B17 B20 62.4(5)
B13 B17 B20 109.9(6)
B18 B17 B12 108.9(5)
B13 B17 B12 60.3(4)
B20 B17 B12 107.5(6)
B18 B17 B16 111.6(6)
B13 B17 B16 108.1(5)
B20 B17 B16 61.7(5)
B12 B17 B16 57.8(4)
B18 B17 H17A 122.0
B13 B17 H17A 121.3
B20 B17 H17A 121.8
B12 B17 H17A 120.4
B16 B17 H17A 119.4
B17 B18 B14 110.0(6)
B17 B18 B13 60.1(5)
B14 B18 B13 63.2(4)
B17 B18 B19 105.9(6)
B14 B18 B19 58.4(4)
B13 B18 B19 108.0(5)
B17 B18 B20 60.0(5)
B14 B18 B20 105.9(5)
B13 B18 B20 107.8(6)
B19 B18 B20 57.3(4)
B17 B18 H18A 121.6
B14 B18 H18A 122.0
B13 B18 H18A 122.5
B19 B18 H18A 122.5
B20 B18 H18A 121.3
C4 B19 B14 60.3(4)
C4 B19 B20 107.5(5)
B14 B19 B20 111.5(6)
C4 B19 B15 60.1(4)
B14 B19 B15 110.8(5)
B20 B19 B15 60.0(4)
C4 B19 B18 106.7(6)
B14 B19 B18 59.9(4)
B20 B19 B18 62.7(5)
B15 B19 B18 110.2(6)
C4 B19 H19A 122.6
B14 B19 H19A 119.1
B20 B19 H19A 120.9
B15 B19 H19A 120.7
B18 B19 H19A 121.2
B19 B20 B15 60.5(4)
B19 B20 B17 106.2(6)
B15 B20 B17 108.5(5)
B19 B20 B18 60.0(5)
B15 B20 B18 108.5(5)
B17 B20 B18 57.6(5)
B19 B20 B16 108.3(5)
B15 B20 B16 61.3(4)
B17 B20 B16 59.6(5)
B18 B20 B16 106.2(6)
B19 B20 H20A 123.1
B15 B20 H20A 121.3
B17 B20 H20A 121.7
B18 B20 H20A 122.7
B16 B20 H20A 121.1
C2 C1 B5 110.9(4)
C2 C1 B9 110.8(4)
B5 C1 B9 62.9(4)
C2 C1 B1 60.8(3)
B5 C1 B1 63.8(3)
B9 C1 B1 116.0(4)
C2 C1 B4 61.7(3)
B5 C1 B4 114.7(4)
B9 C1 B4 62.3(3)
B1 C1 B4 115.1(4)
C2 C1 S1 118.4(3)
B5 C1 S1 121.6(3)
B9 C1 S1 120.0(3)
B1 C1 S1 116.9(3)
B4 C1 S1 115.1(3)
C1 C2 B2 110.2(4)
C1 C2 B1 61.0(3)
B2 C2 B1 63.2(3)
C1 C2 B3 110.4(4)
B2 C2 B3 62.7(3)
B1 C2 B3 115.4(4)
C1 C2 B4 61.0(3)
B2 C2 B4 114.4(4)
B1 C2 B4 114.7(4)
B3 C2 B4 62.7(3)
C1 C2 S2 117.6(3)
B2 C2 S2 125.1(3)
B1 C2 S2 120.1(3)
B3 C2 S2 118.7(3)
B4 C2 S2 111.5(3)
C4 C3 B12 111.7(4)
C4 C3 B13 110.8(4)
B12 C3 B13 61.7(4)
C4 C3 B11 61.5(3)
B12 C3 B11 63.3(4)
B13 C3 B11 114.0(4)
C4 C3 B14 59.7(3)
B12 C3 B14 113.2(4)
B13 C3 B14 63.0(4)
B11 C3 B14 112.4(4)
C4 C3 S3 117.5(3)
B12 C3 S3 121.2(4)
B13 C3 S3 121.9(4)
B11 C3 S3 116.3(4)
B14 C3 S3 118.3(3)
C3 C4 B19 109.7(5)
C3 C4 B14 63.2(4)
B19 C4 B14 60.7(4)
C3 C4 B15 109.3(4)
B19 C4 B15 61.5(4)
B14 C4 B15 112.4(4)
C3 C4 B11 61.5(3)
B19 C4 B11 111.7(4)
B14 C4 B11 115.3(4)
B15 C4 B11 60.9(3)
C3 C4 S4 118.0(3)
B19 C4 S4 122.4(4)
B14 C4 S4 115.6(4)
B15 C4 S4 123.4(4)
B11 C4 S4 118.3(3)
C6 C5 C10 117.6(5)
C6 C5 C11 121.9(5)
C10 C5 C11 120.4(5)
C6 C5 Ru2 71.7(3)
C10 C5 Ru2 71.8(3)
C11 C5 Ru2 128.6(4)
C5 C6 C7 121.9(5)
C5 C6 Ru2 71.5(3)
C7 C6 Ru2 70.8(3)
C5 C6 H6B 118.2
C7 C6 H6B 118.2
Ru2 C6 H6B 118.2
C6 C7 C8 121.4(5)
C6 C7 Ru2 71.9(3)
C8 C7 Ru2 72.8(3)
C6 C7 H7B 118.8
C8 C7 H7B 118.8
Ru2 C7 H7B 118.8
C9 C8 C7 117.2(5)
C9 C8 C12 120.9(5)
C7 C8 C12 121.9(5)
C9 C8 Ru2 70.4(3)
C7 C8 Ru2 69.5(3)
C12 C8 Ru2 131.2(4)
C8 C9 C10 120.6(5)
C8 C9 Ru2 72.5(3)
C10 C9 Ru2 71.6(3)
C8 C9 H9B 119.3
C10 C9 H9B 119.3
Ru2 C9 H9B 119.3
C5 C10 C9 121.1(5)
C5 C10 Ru2 70.6(3)
C9 C10 Ru2 70.6(3)
C5 C10 H10B 118.5
C9 C10 H10B 118.5
Ru2 C10 H10B 118.5
C5 C11 H11D 109.5
C5 C11 H11B 109.5
H11D C11 H11B 109.5
C5 C11 H11C 109.5
H11D C11 H11C 109.5
H11B C11 H11C 109.5
C14 C12 C8 114.4(5)
C14 C12 C13 113.0(5)
C8 C12 C13 107.7(5)
C14 C12 H12B 107.1
C8 C12 H12B 107.1
C13 C12 H12B 107.1
C12 C13 H13D 109.5
C12 C13 H13B 109.5
H13D C13 H13B 109.5
C12 C13 H13C 109.5
H13D C13 H13C 109.5
H13B C13 H13C 109.5
C12 C14 H14D 109.5
C12 C14 H14B 109.5
H14D C14 H14B 109.5
C12 C14 H14C 109.5
H14D C14 H14C 109.5
H14B C14 H14C 109.5
S3 Ru1 S1 117.30(6)
S3 Ru1 S4 92.77(5)
S1 Ru1 S4 85.22(5)
S3 Ru1 S5 97.31(5)
S1 Ru1 S5 145.36(5)
S4 Ru1 S5 95.08(5)
S3 Ru1 S2 91.40(5)
S1 Ru1 S2 94.50(4)
S4 Ru1 S2 175.44(5)
S5 Ru1 S2 82.57(4)
S3 Ru1 S6 147.59(5)
S1 Ru1 S6 95.08(5)
S4 Ru1 S6 91.13(5)
S5 Ru1 S6 50.29(4)
S2 Ru1 S6 84.37(4)
C7 Ru2 C5 67.59(19)
C7 Ru2 C6 37.28(19)
C5 Ru2 C6 36.8(2)
C7 Ru2 C9 66.98(18)
C5 Ru2 C9 68.6(2)
C6 Ru2 C9 79.11(19)
C7 Ru2 C10 78.65(19)
C5 Ru2 C10 37.56(19)
C6 Ru2 C10 65.9(2)
C9 Ru2 C10 37.74(19)
C7 Ru2 C8 37.67(19)
C5 Ru2 C8 81.2(2)
C6 Ru2 C8 67.69(19)
C9 Ru2 C8 37.11(18)
C10 Ru2 C8 67.39(18)
C7 Ru2 S5 174.29(14)
C5 Ru2 S5 106.71(14)
C6 Ru2 S5 137.70(15)
C9 Ru2 S5 111.19(14)
C10 Ru2 S5 96.64(14)
C8 Ru2 S5 143.18(14)
C7 Ru2 S6 129.20(14)
C5 Ru2 S6 98.66(15)
C6 Ru2 S6 103.68(14)
C9 Ru2 S6 155.37(14)
C10 Ru2 S6 120.58(13)
C8 Ru2 S6 165.77(13)
S5 Ru2 S6 50.60(4)
C7 Ru2 S2 103.81(14)
C5 Ru2 S2 170.74(14)
C6 Ru2 S2 133.99(16)
C9 Ru2 S2 111.92(15)
C10 Ru2 S2 146.72(13)
C8 Ru2 S2 93.99(14)
S5 Ru2 S2 81.91(4)
S6 Ru2 S2 84.08(4)
C1 S1 Ru1 106.91(15)
C2 S2 Ru1 102.41(13)
C2 S2 Ru2 117.96(14)
Ru1 S2 Ru2 90.55(4)
C3 S3 Ru1 107.82(18)
C4 S4 Ru1 103.03(17)
S6 S5 Ru2 64.92(5)
S6 S5 Ru1 65.53(5)
Ru2 S5 Ru1 91.66(4)
S5 S6 Ru2 64.48(5)
S5 S6 Ru1 64.18(5)
Ru2 S6 Ru1 90.80(4)

loop_
_geom_bond_atom_site_label_1
_geom_bond_atom_site_label_2
_geom_bond_distance
B1 C2 1.706(6)
B1 C1 1.709(7)
B1 B6 1.748(8)
B1 B2 1.780(8)
B1 B5 1.796(9)
B1 H1A 0.9600
B2 C2 1.690(7)
B2 B7 1.758(8)
B2 B3 1.767(9)
B2 B6 1.781(9)
B2 H2A 0.9599
B3 C2 1.707(7)
B3 B8 1.762(10)
B3 B7 1.763(10)
B3 B4 1.793(9)
B3 H3A 0.9601
B4 C1 1.728(7)
B4 C2 1.739(7)
B4 B8 1.769(9)
B4 B9 1.769(9)
B4 H4A 0.9600
B5 C1 1.687(8)
B5 B6 1.710(10)
B5 B10 1.736(9)
B5 B9 1.765(9)
B5 H5A 0.9600
B6 B10 1.769(9)
B6 B7 1.808(9)
B6 H6A 0.9600
B7 B8 1.736(10)
B7 B10 1.747(10)
B7 H7A 0.9599
B8 B9 1.744(10)
B8 B10 1.767(10)
B8 H8A 0.9600
B9 C1 1.694(7)
B9 B10 1.767(9)
B9 H9A 0.9602
B10 H10A 0.9601
B11 C4 1.726(7)
B11 C3 1.726(8)
B11 B15 1.737(9)
B11 B16 1.740(9)
B11 B12 1.799(10)
B11 H11A 0.9600
B12 C3 1.700(8)
B12 B16 1.711(12)
B12 B13 1.755(10)
B12 B17 1.764(11)
B12 H12A 0.9600
B13 C3 1.722(8)
B13 B17 1.729(12)
B13 B18 1.734(12)
B13 B14 1.813(11)
B13 H13A 0.9601
B14 C4 1.694(8)
B14 B19 1.702(10)
B14 B18 1.728(9)
B14 C3 1.750(9)
B14 H14A 0.9601
B15 C4 1.700(8)
B15 B20 1.715(10)
B15 B19 1.723(11)
B15 B16 1.801(12)
B15 H15A 0.9599
B16 B17 1.777(11)
B16 B20 1.815(11)
B16 H16A 0.9600
B17 B18 1.717(11)
B17 B20 1.761(13)
B17 H17A 0.9601
B18 B19 1.757(12)
B18 B20 1.802(12)
B18 H18A 0.9600
B19 C4 1.672(8)
B19 B20 1.706(10)
B19 H19A 0.9600
B20 H20A 0.9601
C1 C2 1.661(6)
C1 S1 1.804(4)
C2 S2 1.826(5)
C3 C4 1.647(7)
C3 S3 1.786(5)
C4 S4 1.787(5)
C5 C6 1.386(8)
C5 C10 1.419(7)
C5 C11 1.479(8)
C5 Ru2 2.195(5)
C6 C7 1.401(7)
C6 Ru2 2.198(5)
C6 H6B 0.9800
C7 C8 1.425(7)
C7 Ru2 2.184(5)
C7 H7B 0.9800
C8 C9 1.408(7)
C8 C12 1.514(7)
C8 Ru2 2.226(5)
C9 C10 1.427(7)
C9 Ru2 2.199(5)
C9 H9B 0.9800
C10 Ru2 2.212(5)
C10 H10B 0.9800
C11 H11D 0.9600
C11 H11B 0.9600
C11 H11C 0.9600
C12 C14 1.475(8)
C12 C13 1.525(8)
C12 H12B 0.9800
C13 H13D 0.9600
C13 H13B 0.9600
C13 H13C 0.9600
C14 H14D 0.9600
C14 H14B 0.9600
C14 H14C 0.9600
Ru1 S3 2.1919(14)
Ru1 S1 2.1997(15)
Ru1 S4 2.3769(13)
Ru1 S5 2.3819(13)
Ru1 S2 2.3846(12)
Ru1 S6 2.4085(12)
Ru2 S5 2.3776(12)
Ru2 S6 2.3861(12)
Ru2 S2 2.4202(12)
S5 S6 2.0358(17)
